data_7219922
loop_
_publ_author_name
'liu, qingxiang'
'Wei, Qing'
'Liu, Rui'
'Zhao, Xiao-Jun'
'Zhao, Zhi-Xiang'

_publ_section_title
;
 NHC Macrometallocycles of Mercury(II) and Silver(I): Synthesis,
 Structural Studies and Recognition of Hg(II) Complex 4 for Silver ion
;
_journal_name_full 'RSC Adv.'
_journal_paper_doi 10.1039/C4RA14340J
_journal_year 2015
_chemical_formula_sum 'C36 H41 Cl2 Hg2 I2 N4 O2.5'
_chemical_formula_weight 1295.61
_chemical_name_systematic
; 
 ? 
;
_space_group_IT_number 15
_symmetry_cell_setting monoclinic
_symmetry_space_group_name_Hall '-C 2yc'
_symmetry_space_group_name_H-M 'C 1 2/c 1'
_atom_sites_solution_hydrogens geom
_atom_sites_solution_primary direct
_atom_sites_solution_secondary difmap
_audit_creation_method SHELXL-97
_audit_update_record
;
2014-11-10 deposited with the CCDC.
2015-03-11 downloaded from the CCDC.
;
_cell_angle_alpha 90.00
_cell_angle_beta 95.450(2)
_cell_angle_gamma 90.00
_cell_formula_units_Z 4
_cell_length_a 13.1773(16)
_cell_length_b 17.859(2)
_cell_length_c 18.350(2)
_cell_measurement_reflns_used 5190
_cell_measurement_temperature 296(2)
_cell_measurement_theta_max 27.28
_cell_measurement_theta_min 2.15
_cell_volume 4298.8(9)
_computing_cell_refinement 'Bruker SMART'
_computing_data_collection 'Bruker SMART'
_computing_data_reduction 'Bruker SAINT'
_computing_molecular_graphics 'Bruker SHELXTL'
_computing_publication_material 'Bruker SHELXTL'
_computing_structure_refinement 'SHELXL-97 (Sheldrick, 1997)'
_computing_structure_solution 'SHELXS-97 (Sheldrick, 1990)'
_diffrn_ambient_temperature 296(2)
_diffrn_measured_fraction_theta_full 0.999
_diffrn_measured_fraction_theta_max 0.999
_diffrn_measurement_device_type 'CCD area detector'
_diffrn_measurement_method 'phi and omega scans'
_diffrn_radiation_monochromator graphite
_diffrn_radiation_source 'fine-focus sealed tube'
_diffrn_radiation_type MoK\a
_diffrn_radiation_wavelength 0.71073
_diffrn_reflns_av_R_equivalents 0.0468
_diffrn_reflns_av_sigmaI/netI 0.0528
_diffrn_reflns_limit_h_max 14
_diffrn_reflns_limit_h_min -15
_diffrn_reflns_limit_k_max 21
_diffrn_reflns_limit_k_min -12
_diffrn_reflns_limit_l_max 21
_diffrn_reflns_limit_l_min -21
_diffrn_reflns_number 10716
_diffrn_reflns_theta_full 25.01
_diffrn_reflns_theta_max 25.01
_diffrn_reflns_theta_min 1.93
_exptl_absorpt_coefficient_mu 8.729
_exptl_absorpt_correction_T_max 0.3356
_exptl_absorpt_correction_T_min 0.3025
_exptl_absorpt_correction_type multi-scan
_exptl_absorpt_process_details SADABS
_exptl_crystal_colour YELLOW
_exptl_crystal_density_diffrn 2.002
_exptl_crystal_density_meas ?
_exptl_crystal_density_method 'not measured'
_exptl_crystal_description BLOCK
_exptl_crystal_F_000 2420
_exptl_crystal_size_max 0.18
_exptl_crystal_size_mid 0.17
_exptl_crystal_size_min 0.16
_refine_diff_density_max 1.526
_refine_diff_density_min -1.770
_refine_diff_density_rms 0.194
_refine_ls_extinction_coef 0.00040(6)
_refine_ls_extinction_expression Fc^*^=kFc[1+0.001xFc^2^\l^3^/sin(2\q)]^-1/4^
_refine_ls_extinction_method SHELXL
_refine_ls_goodness_of_fit_ref 1.053
_refine_ls_hydrogen_treatment constr
_refine_ls_matrix_type full
_refine_ls_number_parameters 258
_refine_ls_number_reflns 3787
_refine_ls_number_restraints 80
_refine_ls_restrained_S_all 1.050
_refine_ls_R_factor_all 0.0555
_refine_ls_R_factor_gt 0.0460
_refine_ls_shift/su_max 0.000
_refine_ls_shift/su_mean 0.000
_refine_ls_structure_factor_coef Fsqd
_refine_ls_weighting_details 'calc w=1/[\s^2^(Fo^2^)+(0.0753P)^2^+20.9233P] where P=(Fo^2^+2Fc^2^)/3'
_refine_ls_weighting_scheme calc
_refine_ls_wR_factor_gt 0.1283
_refine_ls_wR_factor_ref 0.1345
_reflns_number_gt 3128
_reflns_number_total 3787
_reflns_threshold_expression >2sigma(I)
_cod_data_source_file c4ra14340j2.cif
_cod_data_source_block n130307a
_cod_depositor_comments
;
The following automatic conversions were performed:

'_symmetry_cell_setting' value 'Monoclinic' changed to 'monoclinic'
according to
/usr/data/users/saulius/crontab/automatic-downloads/rss-feeds/RSC/lib/dictionaries/cif_core.dic
dictionary named 'cif_core.dic' version 2.4.2 from 2011-04-26.

'_exptl_absorpt_correction_type' value 'MULTI-SCAN' changed to
'multi-scan' according to
/usr/data/users/saulius/crontab/automatic-downloads/rss-feeds/RSC/lib/dictionaries/cif_core.dic
dictionary named 'cif_core.dic' version 2.4.2 from 2011-04-26.

'_exptl_crystal_density_meas' value 'NONE' was changed to '?' - the
value is perceived as not measured.

Automatic conversion script
Id: cif_fix_values 3105 2015-03-04 15:46:00Z robertas 
;
_cod_original_cell_volume 4298.9(9)
_cod_original_sg_symbol_H-M C2/c
_cod_original_formula_sum 'C36 H41 Cl2 Hg2 I2 N4 O2.50'
_cod_database_code 7219922

loop_
_symmetry_equiv_pos_as_xyz
'x, y, z'
'-x, y, -z+1/2'
'x+1/2, y+1/2, z'
'-x+1/2, y+1/2, -z+1/2'
'-x, -y, -z'
'x, -y, z-1/2'
'-x+1/2, -y+1/2, -z'
'x+1/2, -y+1/2, z-1/2'

loop_
_atom_site_label
_atom_site_type_symbol
_atom_site_fract_x
_atom_site_fract_y
_atom_site_fract_z
_atom_site_U_iso_or_equiv
_atom_site_adp_type
_atom_site_occupancy
_atom_site_symmetry_multiplicity
_atom_site_calc_flag
_atom_site_refinement_flags
_atom_site_disorder_assembly
_atom_site_disorder_group
Hg1 Hg 0.5000 0.72886(3) 0.7500 0.04504(19) Uani 1 2 d S . .
Hg2 Hg 0.5000 0.95753(3) 0.7500 0.0603(2) Uani 1 2 d S . .
I1 I 0.49502(8) 1.02648(5) 0.62005(5) 0.1013(4) Uani 1 1 d . . .
Cl1 Cl 0.63907(15) 0.85230(13) 0.74373(12) 0.0512(5) Uani 1 1 d . . .
O1 O 0.5939(4) 0.5557(3) 0.7760(4) 0.0521(15) Uani 1 1 d . . .
N1 N 0.5319(6) 0.7250(4) 0.9208(4) 0.056(2) Uani 1 1 d . . .
N2 N 0.6571(5) 0.6746(4) 0.8712(4) 0.0421(15) Uani 1 1 d . . .
C1 C 0.3245(14) 0.8652(14) 0.9645(12) 0.167(9) Uani 1 1 d . . .
H1A H 0.3240 0.8875 1.0120 0.201 Uiso 1 1 calc R . .
H1B H 0.2774 0.8240 0.9601 0.201 Uiso 1 1 calc R . .
H1C H 0.3047 0.9018 0.9276 0.201 Uiso 1 1 calc R . .
C2 C 0.4373(15) 0.8352(9) 0.9539(10) 0.125(6) Uani 1 1 d . . .
H2A H 0.4676 0.8648 0.9173 0.149 Uiso 1 1 calc R . .
H2B H 0.4805 0.8385 0.9996 0.149 Uiso 1 1 calc R . .
C3 C 0.4261(14) 0.7568(9) 0.9300(6) 0.115(6) Uani 1 1 d . . .
H3A H 0.3835 0.7540 0.8840 0.138 Uiso 1 1 calc R . .
H3B H 0.3938 0.7279 0.9662 0.138 Uiso 1 1 calc R . .
C4 C 0.5683(7) 0.7093(5) 0.8561(4) 0.0460(19) Uani 1 1 d . . .
C5 C 0.6789(6) 0.6672(4) 0.9468(4) 0.0435(19) Uani 1 1 d . . .
C6 C 0.7619(7) 0.6335(6) 0.9890(5) 0.061(2) Uani 1 1 d . . .
H6 H 0.8152 0.6106 0.9678 0.074 Uiso 1 1 calc R . .
C7 C 0.7589(8) 0.6370(7) 1.0639(6) 0.067(3) Uani 1 1 d . . .
H7 H 0.8115 0.6153 1.0941 0.081 Uiso 1 1 calc R . .
C8 C 0.6806(10) 0.6712(7) 1.0951(6) 0.078(4) Uani 1 1 d . . .
H8 H 0.6834 0.6734 1.1459 0.093 Uiso 1 1 calc R . .
C9 C 0.5977(9) 0.7028(7) 1.0545(5) 0.075(3) Uani 1 1 d . . .
H9 H 0.5440 0.7248 1.0760 0.090 Uiso 1 1 calc R . .
C10 C 0.6006(7) 0.6991(5) 0.9779(4) 0.049(2) Uani 1 1 d . . .
C11 C 0.7208(6) 0.6423(5) 0.8179(5) 0.051(2) Uani 1 1 d . . .
H11A H 0.7921 0.6486 0.8353 0.061 Uiso 1 1 calc R . .
H11B H 0.7084 0.6687 0.7717 0.061 Uiso 1 1 calc R . .
C12 C 0.6979(6) 0.5603(5) 0.8062(5) 0.054(2) Uani 1 1 d . . .
H12A H 0.7427 0.5388 0.7728 0.065 Uiso 1 1 calc R . .
H12B H 0.7074 0.5334 0.8523 0.065 Uiso 1 1 calc R . .
C13 C 0.5521(6) 0.4858(5) 0.7653(5) 0.0426(18) Uani 1 1 d . . .
C14 C 0.6025(7) 0.4200(5) 0.7799(5) 0.053(2) Uani 1 1 d . . .
H14 H 0.6703 0.4203 0.7994 0.064 Uiso 1 1 calc R . .
C15 C 0.5505(7) 0.3501(5) 0.7652(6) 0.063(3) Uani 1 1 d . . .
C16 C 0.5985(10) 0.2810(6) 0.7817(8) 0.082(3) Uani 1 1 d U . .
H16 H 0.6645 0.2799 0.8046 0.098 Uiso 1 1 calc R . .
C17 C 0.5497(9) 0.2173(7) 0.7646(9) 0.092(4) Uani 1 1 d U . .
H17 H 0.5838 0.1720 0.7727 0.110 Uiso 1 1 calc R . .
O3 O 0.513(3) 0.498(3) 0.0178(15) 0.109(8) Uani 0.25 1 d PDU A -1
C18 C 0.610(3) 0.455(3) 0.0300(19) 0.107(8) Uani 0.25 1 d PDU A -1
H18A H 0.6547 0.4770 -0.0034 0.128 Uiso 0.25 1 calc PR A -1
H18B H 0.5939 0.4053 0.0115 0.128 Uiso 0.25 1 calc PR A -1
C19 C 0.676(3) 0.443(4) 0.100(2) 0.103(10) Uani 0.25 1 d PDU A -1
H19A H 0.7468 0.4489 0.0917 0.124 Uiso 0.25 1 calc PR A -1
H19B H 0.6654 0.3940 0.1187 0.124 Uiso 0.25 1 calc PR A -1
H19C H 0.6595 0.4798 0.1359 0.124 Uiso 0.25 1 calc PR A -1
C20 C 0.467(4) 0.506(4) -0.0595(16) 0.106(8) Uani 0.25 1 d PDU A -1
H20A H 0.5198 0.5289 -0.0852 0.127 Uiso 0.25 1 calc PR A -1
H20B H 0.4600 0.4552 -0.0777 0.127 Uiso 0.25 1 calc PR A -1
C21 C 0.371(3) 0.544(3) -0.089(2) 0.100(10) Uani 0.25 1 d PDU A -1
H21A H 0.3869 0.5927 -0.1075 0.120 Uiso 0.25 1 calc PR A -1
H21B H 0.3269 0.5500 -0.0504 0.120 Uiso 0.25 1 calc PR A -1
H21C H 0.3371 0.5147 -0.1275 0.120 Uiso 0.25 1 calc PR A -1

loop_
_atom_site_aniso_label
_atom_site_aniso_U_11
_atom_site_aniso_U_22
_atom_site_aniso_U_33
_atom_site_aniso_U_23
_atom_site_aniso_U_13
_atom_site_aniso_U_12
Hg1 0.0517(3) 0.0570(3) 0.0261(3) 0.000 0.00183(17) 0.000
Hg2 0.0677(4) 0.0607(4) 0.0515(3) 0.000 0.0009(2) 0.000
I1 0.1394(9) 0.0895(6) 0.0713(6) 0.0289(4) -0.0098(5) -0.0231(5)
Cl1 0.0309(9) 0.0703(14) 0.0519(12) 0.0043(10) 0.0014(8) -0.0028(9)
O1 0.034(3) 0.047(3) 0.073(4) -0.006(3) -0.008(3) -0.002(2)
N1 0.070(5) 0.074(5) 0.024(3) -0.002(3) 0.005(3) 0.022(4)
N2 0.036(3) 0.051(4) 0.039(4) 0.003(3) 0.002(3) -0.010(3)
C1 0.117(14) 0.25(2) 0.143(17) -0.043(16) 0.038(12) 0.073(15)
C2 0.143(15) 0.123(14) 0.099(12) 0.000(9) -0.032(11) -0.005(11)
C3 0.173(16) 0.133(12) 0.036(6) -0.018(7) -0.012(7) 0.058(12)
C4 0.054(5) 0.051(5) 0.033(4) 0.006(3) 0.006(3) 0.003(4)
C5 0.045(5) 0.051(5) 0.034(4) 0.005(3) 0.000(3) -0.016(4)
C6 0.055(6) 0.069(6) 0.057(6) 0.008(5) -0.013(5) -0.006(5)
C7 0.060(6) 0.090(7) 0.050(6) 0.017(5) -0.009(5) -0.006(6)
C8 0.089(8) 0.105(9) 0.034(5) 0.025(5) -0.020(5) -0.024(7)
C9 0.090(8) 0.102(8) 0.034(5) 0.008(5) 0.012(5) 0.014(7)
C10 0.053(5) 0.058(5) 0.034(4) 0.009(4) -0.002(4) -0.007(4)
C11 0.034(4) 0.070(6) 0.050(5) -0.012(4) 0.007(4) -0.009(4)
C12 0.033(4) 0.066(6) 0.063(6) -0.012(4) -0.002(4) 0.001(4)
C13 0.034(4) 0.044(4) 0.051(5) 0.001(4) 0.009(3) 0.001(4)
C14 0.045(5) 0.051(5) 0.066(6) -0.005(4) 0.016(4) 0.011(4)
C15 0.051(5) 0.063(6) 0.080(7) 0.009(5) 0.039(5) 0.011(4)
C16 0.077(6) 0.064(6) 0.109(7) 0.009(5) 0.034(6) 0.014(5)
C17 0.083(6) 0.067(6) 0.132(8) 0.009(6) 0.042(6) 0.010(5)
O3 0.114(9) 0.106(9) 0.107(10) -0.002(7) 0.007(6) -0.007(6)
C18 0.110(10) 0.104(10) 0.108(10) -0.003(7) 0.010(7) -0.007(7)
C19 0.107(12) 0.101(13) 0.102(12) -0.005(9) 0.015(8) -0.005(9)
C20 0.109(10) 0.103(10) 0.105(11) -0.002(7) 0.012(7) -0.006(7)
C21 0.105(12) 0.097(13) 0.098(13) -0.001(9) 0.016(8) -0.008(9)

loop_
_atom_type_symbol
_atom_type_description
_atom_type_scat_dispersion_real
_atom_type_scat_dispersion_imag
_atom_type_scat_source
C C 0.0033 0.0016 'International Tables Vol C Tables 4.2.6.8 and 6.1.1.4'
H H 0.0000 0.0000 'International Tables Vol C Tables 4.2.6.8 and 6.1.1.4'
N N 0.0061 0.0033 'International Tables Vol C Tables 4.2.6.8 and 6.1.1.4'
O O 0.0106 0.0060 'International Tables Vol C Tables 4.2.6.8 and 6.1.1.4'
Cl Cl 0.1484 0.1585 'International Tables Vol C Tables 4.2.6.8 and 6.1.1.4'
I I -0.4742 1.8119 'International Tables Vol C Tables 4.2.6.8 and 6.1.1.4'
Hg Hg -2.3894 9.2266 'International Tables Vol C Tables 4.2.6.8 and 6.1.1.4'

loop_
_geom_angle_atom_site_label_1
_geom_angle_atom_site_label_2
_geom_angle_atom_site_label_3
_geom_angle
_geom_angle_site_symmetry_1
_geom_angle_site_symmetry_3
C4 Hg1 C4 160.8(5) . 2_656
C4 Hg1 Cl1 108.1(2) . 2_656
C4 Hg1 Cl1 86.9(2) 2_656 2_656
C4 Hg1 Cl1 86.9(2) . .
C4 Hg1 Cl1 108.1(2) 2_656 .
Cl1 Hg1 Cl1 79.92(9) 2_656 .
Cl1 Hg2 Cl1 89.01(9) 2_656 .
Cl1 Hg2 I1 104.32(6) 2_656 2_656
Cl1 Hg2 I1 114.10(5) . 2_656
Cl1 Hg2 I1 114.10(5) 2_656 .
Cl1 Hg2 I1 104.32(6) . .
I1 Hg2 I1 125.27(5) 2_656 .
Hg2 Cl1 Hg1 95.54(6) . .
C13 O1 C12 117.7(7) . .
C4 N1 C10 109.3(7) . .
C4 N1 C3 125.3(7) . .
C10 N1 C3 124.9(8) . .
C4 N2 C5 110.2(7) . .
C4 N2 C11 126.3(7) . .
C5 N2 C11 123.3(7) . .
C2 C1 H1A 109.5 . .
C2 C1 H1B 109.5 . .
H1A C1 H1B 109.5 . .
C2 C1 H1C 109.5 . .
H1A C1 H1C 109.5 . .
H1B C1 H1C 109.5 . .
C3 C2 C1 106.5(16) . .
C3 C2 H2A 110.4 . .
C1 C2 H2A 110.4 . .
C3 C2 H2B 110.4 . .
C1 C2 H2B 110.4 . .
H2A C2 H2B 108.6 . .
C2 C3 N1 108.7(15) . .
C2 C3 H3A 110.0 . .
N1 C3 H3A 110.0 . .
C2 C3 H3B 110.0 . .
N1 C3 H3B 110.0 . .
H3A C3 H3B 108.3 . .
N2 C4 N1 107.0(7) . .
N2 C4 Hg1 124.3(6) . .
N1 C4 Hg1 128.6(6) . .
C10 C5 N2 106.7(7) . .
C10 C5 C6 122.0(8) . .
N2 C5 C6 131.3(9) . .
C7 C6 C5 115.6(10) . .
C7 C6 H6 122.2 . .
C5 C6 H6 122.2 . .
C8 C7 C6 122.0(10) . .
C8 C7 H7 119.0 . .
C6 C7 H7 119.0 . .
C7 C8 C9 123.0(10) . .
C7 C8 H8 118.5 . .
C9 C8 H8 118.5 . .
C8 C9 C10 115.0(10) . .
C8 C9 H9 122.5 . .
C10 C9 H9 122.5 . .
C5 C10 N1 106.8(7) . .
C5 C10 C9 122.3(8) . .
N1 C10 C9 130.9(9) . .
N2 C11 C12 111.0(7) . .
N2 C11 H11A 109.4 . .
C12 C11 H11A 109.4 . .
N2 C11 H11B 109.4 . .
C12 C11 H11B 109.4 . .
H11A C11 H11B 108.0 . .
O1 C12 C11 106.4(7) . .
O1 C12 H12A 110.4 . .
C11 C12 H12A 110.4 . .
O1 C12 H12B 110.4 . .
C11 C12 H12B 110.4 . .
H12A C12 H12B 108.6 . .
C14 C13 O1 125.1(7) . .
C14 C13 C13 120.5(5) . 2_656
O1 C13 C13 114.4(4) . 2_656
C13 C14 C15 119.7(8) . .
C13 C14 H14 120.1 . .
C15 C14 H14 120.1 . .
C15 C15 C16 118.6(7) 2_656 .
C15 C15 C14 119.7(5) 2_656 .
C16 C15 C14 121.7(10) . .
C17 C16 C15 120.2(13) . .
C17 C16 H16 119.9 . .
C15 C16 H16 119.9 . .
C16 C17 C17 121.0(8) . 2_656
C16 C17 H17 119.5 . .
C17 C17 H17 119.5 2_656 .
C20 O3 C18 117.0(11) . .
O3 C18 C19 128.4(14) . .
O3 C18 H18A 105.2 . .
C19 C18 H18A 105.2 . .
O3 C18 H18B 105.2 . .
C19 C18 H18B 105.2 . .
H18A C18 H18B 105.9 . .
C21 C20 O3 129.7(15) . .
C21 C20 H20A 104.9 . .
O3 C20 H20A 104.9 . .
C21 C20 H20B 104.9 . .
O3 C20 H20B 104.9 . .
H20A C20 H20B 105.8 . .

loop_
_geom_bond_atom_site_label_1
_geom_bond_atom_site_label_2
_geom_bond_distance
_geom_bond_site_symmetry_2
Hg1 C4 2.095(8) .
Hg1 C4 2.095(8) 2_656
Hg1 Cl1 2.876(2) 2_656
Hg1 Cl1 2.876(2) .
Hg2 Cl1 2.635(2) 2_656
Hg2 Cl1 2.635(2) .
Hg2 I1 2.6790(9) 2_656
Hg2 I1 2.6790(9) .
O1 C13 1.371(10) .
O1 C12 1.431(9) .
N1 C4 1.352(10) .
N1 C10 1.397(10) .
N1 C3 1.530(17) .
N2 C4 1.330(10) .
N2 C5 1.396(10) .
N2 C11 1.465(11) .
C1 C2 1.61(2) .
C1 H1A 0.9600 .
C1 H1B 0.9600 .
C1 H1C 0.9600 .
C2 C3 1.471(19) .
C2 H2A 0.9700 .
C2 H2B 0.9700 .
C3 H3A 0.9700 .
C3 H3B 0.9700 .
C5 C10 1.351(13) .
C5 C6 1.414(12) .
C6 C7 1.380(14) .
C6 H6 0.9300 .
C7 C8 1.370(18) .
C7 H7 0.9300 .
C8 C9 1.384(15) .
C8 H8 0.9300 .
C9 C10 1.411(12) .
C9 H9 0.9300 .
C11 C12 1.507(13) .
C11 H11A 0.9700 .
C11 H11B 0.9700 .
C12 H12A 0.9700 .
C12 H12B 0.9700 .
C13 C14 1.365(12) .
C13 C13 1.432(16) 2_656
C14 C15 1.437(13) .
C14 H14 0.9300 .
C15 C15 1.39(2) 2_656
C15 C16 1.406(14) .
C16 C17 1.329(17) .
C16 H16 0.9300 .
C17 C17 1.37(3) 2_656
C17 H17 0.9300 .
O3 C20 1.495(10) .
O3 C18 1.495(10) .
C18 C19 1.505(10) .
C18 H18A 0.9700 .
C18 H18B 0.9700 .
C19 H19A 0.9600 .
C19 H19B 0.9600 .
C19 H19C 0.9600 .
C20 C21 1.491(10) .
C20 H20A 0.9700 .
C20 H20B 0.9700 .
C21 H21A 0.9600 .
C21 H21B 0.9600 .
C21 H21C 0.9600 .

loop_
_geom_torsion_atom_site_label_1
_geom_torsion_atom_site_label_2
_geom_torsion_atom_site_label_3
_geom_torsion_atom_site_label_4
_geom_torsion
_geom_torsion_site_symmetry_1
_geom_torsion_site_symmetry_4
Cl1 Hg2 Cl1 Hg1 0.0 2_656 .
I1 Hg2 Cl1 Hg1 105.26(6) 2_656 .
I1 Hg2 Cl1 Hg1 -114.65(5) . .
C4 Hg1 Cl1 Hg2 -109.0(2) . .
C4 Hg1 Cl1 Hg2 83.3(3) 2_656 .
Cl1 Hg1 Cl1 Hg2 0.0 2_656 .
C1 C2 C3 N1 -178.7(12) . .
C4 N1 C3 C2 -108.1(12) . .
C10 N1 C3 C2 80.3(15) . .
C5 N2 C4 N1 0.3(9) . .
C11 N2 C4 N1 175.4(8) . .
C5 N2 C4 Hg1 -177.0(6) . .
C11 N2 C4 Hg1 -1.9(12) . .
C10 N1 C4 N2 0.0(10) . .
C3 N1 C4 N2 -172.7(11) . .
C10 N1 C4 Hg1 177.2(6) . .
C3 N1 C4 Hg1 4.4(15) . .
C4 Hg1 C4 N2 62.8(7) 2_656 .
Cl1 Hg1 C4 N2 -157.5(6) 2_656 .
Cl1 Hg1 C4 N2 -79.2(7) . .
C4 Hg1 C4 N1 -113.9(8) 2_656 .
Cl1 Hg1 C4 N1 25.8(9) 2_656 .
Cl1 Hg1 C4 N1 104.2(8) . .
C4 N2 C5 C10 -0.5(9) . .
C11 N2 C5 C10 -175.7(7) . .
C4 N2 C5 C6 178.7(9) . .
C11 N2 C5 C6 3.4(13) . .
C10 C5 C6 C7 -1.4(13) . .
N2 C5 C6 C7 179.6(9) . .
C5 C6 C7 C8 -0.5(16) . .
C6 C7 C8 C9 2.1(19) . .
C7 C8 C9 C10 -1.7(18) . .
N2 C5 C10 N1 0.5(9) . .
C6 C5 C10 N1 -178.8(8) . .
N2 C5 C10 C9 -179.1(9) . .
C6 C5 C10 C9 1.7(14) . .
C4 N1 C10 C5 -0.3(10) . .
C3 N1 C10 C5 172.4(11) . .
C4 N1 C10 C9 179.2(11) . .
C3 N1 C10 C9 -8.1(17) . .
C8 C9 C10 C5 -0.1(16) . .
C8 C9 C10 N1 -179.6(10) . .
C4 N2 C11 C12 -93.9(10) . .
C5 N2 C11 C12 80.6(9) . .
C13 O1 C12 C11 -175.2(7) . .
N2 C11 C12 O1 63.0(9) . .
C12 O1 C13 C14 -1.4(12) . .
C12 O1 C13 C13 -179.8(9) . 2_656
O1 C13 C14 C15 -178.9(9) . .
C13 C13 C14 C15 -0.7(15) 2_656 .
C13 C14 C15 C15 1.2(17) . 2_656
C13 C14 C15 C16 -177.8(10) . .
C15 C15 C16 C17 4(2) 2_656 .
C14 C15 C16 C17 -177.2(11) . .
C15 C16 C17 C17 -4(3) . 2_656
C20 O3 C18 C19 175(6) . .
C18 O3 C20 C21 179(7) . .
